data_2232342
loop_
_publ_author_name
'Chiririwa, Haleden'
'Meijboom, Reinout'

_publ_section_title
;
 (<i>SP</i>-4-2)-Chlorido{<i>N</i>-[2-(diphenylphosphanyl)benzylidene]benzylamine-\k^2^<i>P</i>,<i>N</i>}(methyl)palladium(II)
;
_journal_coeditor_code IM2317
_journal_issue 11
_journal_name_full 'Acta Crystallographica Section E'
_journal_page_first m1498
_journal_paper_doi 10.1107/S1600536811040074
_journal_volume 67
_journal_year 2011
_chemical_formula_iupac '[Pd (C H3) Cl (C26 H22 N P)]'
_chemical_formula_moiety 'C27 H25 Cl N P Pd'
_chemical_formula_sum 'C27 H25 Cl N P Pd'
_chemical_formula_weight 536.30
_chemical_name_systematic
;
(<i>SP</i>-4-2)-Chlorido{<i>N</i>-[2-
(diphenylphosphanyl)benzylidene]benzylamine-
\k^2^<i>P</i>,<i>N</i>}(methyl)palladium(II)
;
_space_group_IT_number 14
_symmetry_cell_setting monoclinic
_symmetry_space_group_name_Hall '-P 2yn'
_symmetry_space_group_name_H-M 'P 1 21/n 1'
_atom_sites_solution_hydrogens geom
_atom_sites_solution_primary direct
_atom_sites_solution_secondary difmap
_audit_creation_method SHELXL-97
_cell_angle_alpha 90.00
_cell_angle_beta 94.192(2)
_cell_angle_gamma 90.00
_cell_formula_units_Z 4
_cell_length_a 10.0147(8)
_cell_length_b 21.8935(18)
_cell_length_c 10.7478(8)
_cell_measurement_reflns_used 7032
_cell_measurement_temperature 173(2)
_cell_measurement_theta_max 30.67
_cell_measurement_theta_min 1.88
_cell_volume 2350.2(3)
_computing_cell_refinement 'APEX2 and SAINT-Plus (Bruker, 2007)'
_computing_data_collection 'APEX2 (Bruker, 2007)'
_computing_data_reduction 'SAINT-Plus and XPREP (Bruker, 2007)'
_computing_molecular_graphics 'X-SEED (Barbour, 2001)'
_computing_publication_material 'SHELXL97 (Sheldrick, 2008)'
_computing_structure_refinement 'SHELXL97 (Sheldrick, 2008)'
_computing_structure_solution 'SHELXS97 (Sheldrick, 2008)'
_diffrn_ambient_temperature 173(2)
_diffrn_detector_area_resol_mean 0
_diffrn_measured_fraction_theta_full 0.996
_diffrn_measured_fraction_theta_max 0.996
_diffrn_measurement_device_type 'Bruker SMART APEX'
_diffrn_measurement_method n/a
_diffrn_radiation_monochromator graphite
_diffrn_radiation_source 'fine-focus sealed tube'
_diffrn_radiation_type MoK\a
_diffrn_radiation_wavelength 0.71073
_diffrn_reflns_av_R_equivalents 0.0432
_diffrn_reflns_av_sigmaI/netI 0.0306
_diffrn_reflns_limit_h_max 13
_diffrn_reflns_limit_h_min -13
_diffrn_reflns_limit_k_max 29
_diffrn_reflns_limit_k_min -29
_diffrn_reflns_limit_l_max 13
_diffrn_reflns_limit_l_min -14
_diffrn_reflns_number 32545
_diffrn_reflns_theta_full 28.25
_diffrn_reflns_theta_max 28.25
_diffrn_reflns_theta_min 2.12
_diffrn_standards_decay_% 0
_diffrn_standards_interval_count 0
_diffrn_standards_interval_time 0
_diffrn_standards_number 0
_exptl_absorpt_coefficient_mu 0.986
_exptl_absorpt_correction_T_max 0.9710
_exptl_absorpt_correction_T_min 0.8825
_exptl_absorpt_correction_type multi-scan
_exptl_absorpt_process_details '(SADABS; Sheldrick, 1997)'
_exptl_crystal_colour orange
_exptl_crystal_density_diffrn 1.516
_exptl_crystal_density_method 'not measured'
_exptl_crystal_description needle
_exptl_crystal_F_000 1088
_exptl_crystal_size_max 0.13
_exptl_crystal_size_mid 0.12
_exptl_crystal_size_min 0.03
_refine_diff_density_max 1.211
_refine_diff_density_min -0.617
_refine_ls_extinction_coef 0
_refine_ls_extinction_method none
_refine_ls_goodness_of_fit_ref 1.031
_refine_ls_hydrogen_treatment constr
_refine_ls_matrix_type full
_refine_ls_number_parameters 281
_refine_ls_number_reflns 5809
_refine_ls_number_restraints 0
_refine_ls_restrained_S_all 1.031
_refine_ls_R_factor_all 0.0432
_refine_ls_R_factor_gt 0.0338
_refine_ls_shift/su_max 0.000
_refine_ls_shift/su_mean 0.000
_refine_ls_structure_factor_coef Fsqd
_refine_ls_weighting_details 'calc w=1/[\s^2^(Fo^2^)+(0.0424P)^2^+2.9231P] where P=(Fo^2^+2Fc^2^)/3'
_refine_ls_weighting_scheme calc
_refine_ls_wR_factor_gt 0.0859
_refine_ls_wR_factor_ref 0.0908
_reflns_number_gt 4857
_reflns_number_total 5809
_reflns_threshold_expression I>2sigma(I)
_cod_data_source_file im2317.cif
_cod_data_source_block I
_cod_original_sg_symbol_H-M 'P 21/n'
_cod_database_code 2232342
_cod_database_fobs_code 2232342

loop_
_symmetry_equiv_pos_as_xyz
'x, y, z'
'-x+1/2, y+1/2, -z+1/2'
'-x, -y, -z'
'x-1/2, -y-1/2, z-1/2'

loop_
_atom_site_type_symbol
_atom_site_label
_atom_site_fract_x
_atom_site_fract_y
_atom_site_fract_z
_atom_site_U_iso_or_equiv
_atom_site_adp_type
_atom_site_calc_flag
_atom_site_refinement_flags
_atom_site_occupancy
_atom_site_symmetry_multiplicity
Pd Pd1 0.14680(2) 0.803769(10) 0.037830(19) 0.02303(7) Uani d . 1 1
Cl Cl2 0.00399(7) 0.71581(4) 0.04518(7) 0.03620(17) Uani d . 1 1
C C3 0.03775(19) 0.84358(9) 0.17933(18) 0.0076(4) Uani d . 1 1
H H3A 0.0318 0.8878 0.1664 0.011 Uiso calc R 1 1
H H3B 0.0837 0.8351 0.2612 0.011 Uiso calc R 1 1
H H3C -0.0526 0.8261 0.1757 0.011 Uiso calc R 1 1
P P4 0.27908(6) 0.88365(3) 0.03775(6) 0.02086(14) Uani d . 1 1
C C5 0.2990(3) 0.93431(13) 0.1722(2) 0.0244(5) Uani d . 1 1
C C6 0.3269(3) 0.90852(15) 0.2906(3) 0.0320(6) Uani d . 1 1
H H6 0.3298 0.8654 0.2999 0.038 Uiso calc R 1 1
C C7 0.3503(3) 0.94591(17) 0.3946(3) 0.0378(7) Uani d . 1 1
H H7 0.3684 0.9283 0.4749 0.045 Uiso calc R 1 1
C C8 0.3470(3) 1.00886(17) 0.3808(3) 0.0383(7) Uani d . 1 1
H H8 0.3635 1.0344 0.4517 0.046 Uiso calc R 1 1
C C9 0.3199(3) 1.03468(15) 0.2641(3) 0.0359(7) Uani d . 1 1
H H9 0.3178 1.0778 0.2552 0.043 Uiso calc R 1 1
C C10 0.2958(3) 0.99750(14) 0.1599(3) 0.0289(6) Uani d . 1 1
H H10 0.2770 1.0154 0.0800 0.035 Uiso calc R 1 1
C C11 0.2327(3) 0.93237(12) -0.0962(2) 0.0230(5) Uani d . 1 1
C C12 0.0979(3) 0.94571(15) -0.1249(3) 0.0342(7) Uani d . 1 1
H H12 0.0322 0.9300 -0.0741 0.041 Uiso calc R 1 1
C C13 0.0595(3) 0.98184(17) -0.2272(3) 0.0432(8) Uani d . 1 1
H H13 -0.0324 0.9912 -0.2457 0.052 Uiso calc R 1 1
C C14 0.1539(3) 1.00428(16) -0.3024(3) 0.0399(8) Uani d . 1 1
H H14 0.1270 1.0289 -0.3726 0.048 Uiso calc R 1 1
C C15 0.2879(3) 0.99095(15) -0.2756(3) 0.0354(7) Uani d . 1 1
H H15 0.3528 1.0063 -0.3277 0.042 Uiso calc R 1 1
C C16 0.3278(3) 0.95514(14) -0.1728(3) 0.0282(6) Uani d . 1 1
H H16 0.4200 0.9461 -0.1546 0.034 Uiso calc R 1 1
C C17 0.4509(3) 0.86061(13) 0.0161(2) 0.0226(5) Uani d . 1 1
C C18 0.5588(3) 0.89176(13) 0.0761(3) 0.0261(6) Uani d . 1 1
H H18 0.5423 0.9237 0.1330 0.031 Uiso calc R 1 1
C C19 0.6903(3) 0.87685(14) 0.0541(3) 0.0292(6) Uani d . 1 1
H H19 0.7625 0.8981 0.0968 0.035 Uiso calc R 1 1
C C20 0.7159(3) 0.83128(15) -0.0296(3) 0.0308(6) Uani d . 1 1
H H20 0.8055 0.8209 -0.0444 0.037 Uiso calc R 1 1
C C21 0.6097(3) 0.80071(14) -0.0920(3) 0.0297(6) Uani d . 1 1
H H21 0.6273 0.7703 -0.1517 0.036 Uiso calc R 1 1
C C22 0.4772(3) 0.81369(13) -0.0687(3) 0.0250(6) Uani d . 1 1
C C23 0.3733(3) 0.77818(14) -0.1409(3) 0.0281(6) Uani d . 1 1
H H23 0.3998 0.7590 -0.2144 0.034 Uiso calc R 1 1
N N24 0.2515(2) 0.77023(11) -0.1160(2) 0.0268(5) Uani d . 1 1
C C25 0.1677(3) 0.73599(14) -0.2122(3) 0.0320(6) Uani d . 1 1
H H25A 0.1118 0.7058 -0.1712 0.038 Uiso calc R 1 1
H H25B 0.2261 0.7135 -0.2668 0.038 Uiso calc R 1 1
C C26 0.0787(3) 0.77936(14) -0.2899(3) 0.0298(6) Uani d . 1 1
C C27 0.1329(3) 0.81835(16) -0.3762(3) 0.0382(7) Uani d . 1 1
H H27 0.2268 0.8186 -0.3838 0.046 Uiso calc R 1 1
C C28 0.0509(4) 0.85650(18) -0.4506(3) 0.0459(8) Uani d . 1 1
H H28 0.0885 0.8829 -0.5089 0.055 Uiso calc R 1 1
C C29 -0.0870(4) 0.85608(18) -0.4398(3) 0.0471(8) Uani d . 1 1
H H29 -0.1435 0.8819 -0.4916 0.057 Uiso calc R 1 1
C C30 -0.1421(3) 0.81823(17) -0.3541(3) 0.0407(8) Uani d . 1 1
H H30 -0.2360 0.8182 -0.3467 0.049 Uiso calc R 1 1
C C31 -0.0594(3) 0.78024(15) -0.2789(3) 0.0338(7) Uani d . 1 1
H H31 -0.0972 0.7546 -0.2194 0.041 Uiso calc R 1 1

loop_
_atom_site_aniso_label
_atom_site_aniso_U_11
_atom_site_aniso_U_22
_atom_site_aniso_U_33
_atom_site_aniso_U_12
_atom_site_aniso_U_13
_atom_site_aniso_U_23
Pd1 0.02098(11) 0.02433(12) 0.02424(11) -0.00327(8) 0.00494(7) 0.00132(8)
Cl2 0.0312(4) 0.0368(4) 0.0411(4) -0.0125(3) 0.0065(3) 0.0015(3)
C3 0.0080(8) 0.0087(9) 0.0069(9) -0.0025(7) 0.0057(7) -0.0015(7)
P4 0.0200(3) 0.0219(3) 0.0212(3) -0.0011(2) 0.0052(2) 0.0004(3)
C5 0.0223(12) 0.0276(14) 0.0243(13) -0.0017(10) 0.0077(10) -0.0030(11)
C6 0.0357(15) 0.0345(16) 0.0260(14) -0.0035(13) 0.0034(12) 0.0022(12)
C7 0.0412(17) 0.049(2) 0.0231(14) -0.0068(15) 0.0023(12) -0.0017(13)
C8 0.0374(16) 0.048(2) 0.0296(16) -0.0045(14) 0.0058(13) -0.0136(14)
C9 0.0383(17) 0.0307(16) 0.0395(17) -0.0004(13) 0.0090(13) -0.0085(13)
C10 0.0305(14) 0.0300(15) 0.0269(14) 0.0009(12) 0.0079(11) -0.0007(12)
C11 0.0251(13) 0.0227(13) 0.0215(12) -0.0010(10) 0.0027(10) 0.0004(10)
C12 0.0251(14) 0.0404(18) 0.0379(17) 0.0046(12) 0.0080(12) 0.0095(14)
C13 0.0321(16) 0.051(2) 0.046(2) 0.0076(15) -0.0019(14) 0.0114(16)
C14 0.0482(19) 0.0397(19) 0.0306(16) 0.0012(15) -0.0047(14) 0.0118(14)
C15 0.0402(17) 0.0419(18) 0.0245(14) -0.0071(14) 0.0053(12) 0.0054(13)
C16 0.0254(13) 0.0342(16) 0.0251(13) -0.0027(11) 0.0030(11) 0.0029(12)
C17 0.0210(12) 0.0263(14) 0.0209(12) -0.0002(10) 0.0038(9) 0.0040(10)
C18 0.0261(13) 0.0257(14) 0.0266(14) -0.0003(11) 0.0026(11) 0.0007(11)
C19 0.0213(12) 0.0338(16) 0.0321(15) -0.0018(11) -0.0007(11) 0.0060(12)
C20 0.0214(13) 0.0379(17) 0.0335(15) 0.0044(12) 0.0051(11) 0.0044(13)
C21 0.0258(13) 0.0339(16) 0.0301(14) 0.0046(12) 0.0066(11) -0.0029(12)
C22 0.0250(13) 0.0261(14) 0.0244(13) 0.0022(10) 0.0043(10) 0.0017(11)
C23 0.0294(14) 0.0287(15) 0.0269(14) 0.0036(12) 0.0072(11) -0.0040(12)
N24 0.0276(11) 0.0248(12) 0.0283(12) -0.0005(9) 0.0032(9) -0.0044(10)
C25 0.0322(15) 0.0324(16) 0.0319(15) -0.0031(12) 0.0053(12) -0.0130(13)
C26 0.0294(14) 0.0338(16) 0.0265(14) -0.0056(12) 0.0039(11) -0.0134(12)
C27 0.0343(16) 0.0465(19) 0.0346(16) -0.0073(14) 0.0087(13) -0.0080(14)
C28 0.051(2) 0.050(2) 0.0379(18) -0.0067(17) 0.0099(15) 0.0018(16)
C29 0.048(2) 0.049(2) 0.0426(19) 0.0011(17) -0.0033(16) -0.0041(17)
C30 0.0309(16) 0.045(2) 0.0463(19) -0.0017(14) 0.0007(14) -0.0114(15)
C31 0.0317(15) 0.0350(16) 0.0353(16) -0.0070(13) 0.0067(12) -0.0092(13)

loop_
_atom_type_symbol
_atom_type_description
_atom_type_scat_dispersion_real
_atom_type_scat_dispersion_imag
_atom_type_scat_source
C C 0.0033 0.0016 'International Tables Vol C Tables 4.2.6.8 and 6.1.1.4'
H H 0.0000 0.0000 'International Tables Vol C Tables 4.2.6.8 and 6.1.1.4'
N N 0.0061 0.0033 'International Tables Vol C Tables 4.2.6.8 and 6.1.1.4'
P P 0.1023 0.0942 'International Tables Vol C Tables 4.2.6.8 and 6.1.1.4'
Cl Cl 0.1484 0.1585 'International Tables Vol C Tables 4.2.6.8 and 6.1.1.4'
Pd Pd -0.9988 1.0072 'International Tables Vol C Tables 4.2.6.8 and 6.1.1.4'

loop_
_geom_angle_atom_site_label_1
_geom_angle_atom_site_label_2
_geom_angle_atom_site_label_3
_geom_angle
C3 Pd1 N24 174.86(9)
C3 Pd1 P4 90.87(6)
N24 Pd1 P4 86.76(7)
C3 Pd1 Cl2 88.10(6)
N24 Pd1 Cl2 94.38(7)
P4 Pd1 Cl2 178.09(3)
Pd1 C3 H3A 109.5
Pd1 C3 H3B 109.5
H3A C3 H3B 109.5
Pd1 C3 H3C 109.5
H3A C3 H3C 109.5
H3B C3 H3C 109.5
C5 P4 C17 102.71(12)
C5 P4 C11 106.07(13)
C17 P4 C11 104.43(12)
C5 P4 Pd1 121.09(9)
C17 P4 Pd1 110.79(9)
C11 P4 Pd1 110.33(9)
C10 C5 C6 119.3(3)
C10 C5 P4 122.0(2)
C6 C5 P4 118.6(2)
C7 C6 C5 120.2(3)
C7 C6 H6 119.9
C5 C6 H6 119.9
C8 C7 C6 119.9(3)
C8 C7 H7 120.1
C6 C7 H7 120.1
C9 C8 C7 120.3(3)
C9 C8 H8 119.9
C7 C8 H8 119.9
C8 C9 C10 120.1(3)
C8 C9 H9 120.0
C10 C9 H9 120.0
C5 C10 C9 120.3(3)
C5 C10 H10 119.9
C9 C10 H10 119.9
C12 C11 C16 119.1(3)
C12 C11 P4 118.9(2)
C16 C11 P4 121.9(2)
C13 C12 C11 120.2(3)
C13 C12 H12 119.9
C11 C12 H12 119.9
C14 C13 C12 120.4(3)
C14 C13 H13 119.8
C12 C13 H13 119.8
C13 C14 C15 120.0(3)
C13 C14 H14 120.0
C15 C14 H14 120.0
C14 C15 C16 120.2(3)
C14 C15 H15 119.9
C16 C15 H15 119.9
C15 C16 C11 120.1(3)
C15 C16 H16 120.0
C11 C16 H16 120.0
C18 C17 C22 118.7(2)
C18 C17 P4 120.8(2)
C22 C17 P4 120.4(2)
C19 C18 C17 121.1(3)
C19 C18 H18 119.5
C17 C18 H18 119.5
C20 C19 C18 120.2(3)
C20 C19 H19 119.9
C18 C19 H19 119.9
C19 C20 C21 119.4(3)
C19 C20 H20 120.3
C21 C20 H20 120.3
C20 C21 C22 121.3(3)
C20 C21 H21 119.3
C22 C21 H21 119.3
C21 C22 C17 119.2(3)
C21 C22 C23 116.2(2)
C17 C22 C23 124.5(2)
N24 C23 C22 127.5(3)
N24 C23 H23 116.2
C22 C23 H23 116.2
C23 N24 C25 114.9(2)
C23 N24 Pd1 129.8(2)
C25 N24 Pd1 115.15(17)
N24 C25 C26 110.3(2)
N24 C25 H25A 109.6
C26 C25 H25A 109.6
N24 C25 H25B 109.6
C26 C25 H25B 109.6
H25A C25 H25B 108.1
C31 C26 C27 118.9(3)
C31 C26 C25 120.6(3)
C27 C26 C25 120.5(3)
C28 C27 C26 120.6(3)
C28 C27 H27 119.7
C26 C27 H27 119.7
C27 C28 C29 119.8(3)
C27 C28 H28 120.1
C29 C28 H28 120.1
C30 C29 C28 120.3(4)
C30 C29 H29 119.8
C28 C29 H29 119.8
C29 C30 C31 119.7(3)
C29 C30 H30 120.1
C31 C30 H30 120.1
C30 C31 C26 120.7(3)
C30 C31 H31 119.6
C26 C31 H31 119.6

loop_
_geom_bond_atom_site_label_1
_geom_bond_atom_site_label_2
_geom_bond_distance
Pd1 C3 2.1233(19)
Pd1 N24 2.150(2)
Pd1 P4 2.1939(7)
Pd1 Cl2 2.4035(8)
C3 H3A 0.9800
C3 H3B 0.9800
C3 H3C 0.9800
P4 C5 1.821(3)
P4 C17 1.825(3)
P4 C11 1.825(3)
C5 C10 1.390(4)
C5 C6 1.402(4)
C6 C7 1.391(4)
C6 H6 0.9500
C7 C8 1.386(5)
C7 H7 0.9500
C8 C9 1.384(5)
C8 H8 0.9500
C9 C10 1.392(4)
C9 H9 0.9500
C10 H10 0.9500
C11 C12 1.393(4)
C11 C16 1.396(4)
C12 C13 1.386(4)
C12 H12 0.9500
C13 C14 1.378(5)
C13 H13 0.9500
C14 C15 1.382(5)
C14 H14 0.9500
C15 C16 1.390(4)
C15 H15 0.9500
C16 H16 0.9500
C17 C18 1.395(4)
C17 C22 1.410(4)
C18 C19 1.394(4)
C18 H18 0.9500
C19 C20 1.380(4)
C19 H19 0.9500
C20 C21 1.387(4)
C20 H20 0.9500
C21 C22 1.397(4)
C21 H21 0.9500
C22 C23 1.474(4)
C23 N24 1.279(4)
C23 H23 0.9500
N24 C25 1.486(4)
C25 C26 1.512(4)
C25 H25A 0.9900
C25 H25B 0.9900
C26 C31 1.396(4)
C26 C27 1.399(4)
C27 C28 1.384(5)
C27 H27 0.9500
C28 C29 1.395(5)
C28 H28 0.9500
C29 C30 1.383(5)
C29 H29 0.9500
C30 C31 1.390(5)
C30 H30 0.9500
C31 H31 0.9500

loop_
_geom_torsion_atom_site_label_1
_geom_torsion_atom_site_label_2
_geom_torsion_atom_site_label_3
_geom_torsion_atom_site_label_4
_geom_torsion
C3 Pd1 P4 C5 21.97(12)
N24 Pd1 P4 C5 -162.59(13)
C3 Pd1 P4 C17 142.22(11)
N24 Pd1 P4 C17 -42.35(11)
C3 Pd1 P4 C11 -102.64(11)
N24 Pd1 P4 C11 72.79(11)
C17 P4 C5 C10 101.3(2)
C11 P4 C5 C10 -8.0(3)
Pd1 P4 C5 C10 -134.6(2)
C17 P4 C5 C6 -74.6(2)
C11 P4 C5 C6 176.1(2)
Pd1 P4 C5 C6 49.5(2)
C10 C5 C6 C7 0.4(4)
P4 C5 C6 C7 176.3(2)
C5 C6 C7 C8 -0.5(5)
C6 C7 C8 C9 0.3(5)
C7 C8 C9 C10 0.0(5)
C6 C5 C10 C9 0.0(4)
P4 C5 C10 C9 -175.9(2)
C8 C9 C10 C5 -0.1(4)
C5 P4 C11 C12 -87.4(3)
C17 P4 C11 C12 164.5(2)
Pd1 P4 C11 C12 45.4(3)
C5 P4 C11 C16 94.5(2)
C17 P4 C11 C16 -13.6(3)
Pd1 P4 C11 C16 -132.7(2)
C16 C11 C12 C13 -0.9(5)
P4 C11 C12 C13 -179.0(3)
C11 C12 C13 C14 0.8(5)
C12 C13 C14 C15 -0.2(6)
C13 C14 C15 C16 -0.2(5)
C14 C15 C16 C11 0.1(5)
C12 C11 C16 C15 0.4(4)
P4 C11 C16 C15 178.5(2)
C5 P4 C17 C18 -14.0(2)
C11 P4 C17 C18 96.6(2)
Pd1 P4 C17 C18 -144.6(2)
C5 P4 C17 C22 170.6(2)
C11 P4 C17 C22 -78.9(2)
Pd1 P4 C17 C22 39.9(2)
C22 C17 C18 C19 -0.5(4)
P4 C17 C18 C19 -176.0(2)
C17 C18 C19 C20 1.0(4)
C18 C19 C20 C21 0.3(4)
C19 C20 C21 C22 -2.2(5)
C20 C21 C22 C17 2.7(4)
C20 C21 C22 C23 180.0(3)
C18 C17 C22 C21 -1.4(4)
P4 C17 C22 C21 174.2(2)
C18 C17 C22 C23 -178.4(3)
P4 C17 C22 C23 -2.8(4)
C21 C22 C23 N24 161.0(3)
C17 C22 C23 N24 -21.9(5)
C22 C23 N24 C25 175.4(3)
C22 C23 N24 Pd1 -0.2(5)
P4 Pd1 N24 C23 31.1(3)
Cl2 Pd1 N24 C23 -147.4(3)
P4 Pd1 N24 C25 -144.5(2)
Cl2 Pd1 N24 C25 37.0(2)
C23 N24 C25 C26 -102.6(3)
Pd1 N24 C25 C26 73.7(3)
N24 C25 C26 C31 -109.5(3)
N24 C25 C26 C27 72.0(3)
C31 C26 C27 C28 -0.9(5)
C25 C26 C27 C28 177.6(3)
C26 C27 C28 C29 -0.1(5)
C27 C28 C29 C30 0.8(5)
C28 C29 C30 C31 -0.3(5)
C29 C30 C31 C26 -0.7(5)
C27 C26 C31 C30 1.3(4)
C25 C26 C31 C30 -177.2(3)
